data_7705304
loop_
_publ_author_name
'Bakhonsky, Vladyslav V.'
'Pashenko, Aleksander A.'
'Becker, Jonathan'
'Hausmann, Heike'
'De Groot, Huub J. M.'
'Overkleeft, Herman S.'
'Fokin, Andrey A.'
'Schreiner, Peter R.'

_publ_section_title
;
 Synthesis and antiproliferative activity of hindered, chiral
 1,2-diaminodiamantane platinum(II) complexes.
;
_journal_issue 40
_journal_name_full 'Dalton transactions (Cambridge, England : 2003)'
_journal_page_first 14009
_journal_page_last 14016
_journal_paper_doi 10.1039/d0dt02391d
_journal_volume 49
_journal_year 2020
_chemical_absolute_configuration ad
_chemical_formula_sum 'C14 H22 Cl2 N2 Pt'
_chemical_formula_weight 484.32
_space_group_crystal_system hexagonal
_space_group_IT_number 177
_space_group_name_Hall 'P 6 2'
_space_group_name_H-M_alt 'P 6 2 2'
_atom_sites_solution_hydrogens mixed
_atom_sites_solution_primary dual
_atom_sites_solution_secondary difmap
_audit_creation_method SHELXL-2018/3
_audit_update_record
;
2019-11-21 deposited with the CCDC.	2020-08-28 downloaded from the CCDC.
;
_cell_angle_alpha 90
_cell_angle_beta 90
_cell_angle_gamma 120
_cell_formula_units_Z 12
_cell_length_a 24.8348(11)
_cell_length_b 24.8348(11)
_cell_length_c 12.1765(5)
_cell_measurement_reflns_used 9150
_cell_measurement_temperature 100(2)
_cell_measurement_theta_max 31.07
_cell_measurement_theta_min 2.84
_cell_volume 6503.9(5)
_computing_cell_refinement 'SAINT 8.40A (Bruker-AXS, 2017)'
_computing_data_collection 'APEX3 v2019.1-0 (Bruker-AXS, 2017)'
_computing_data_reduction 'SAINT 8.40A (Bruker-AXS, 2017)'
_computing_molecular_graphics 'Bruker SHELXTL'
_computing_publication_material 'Bruker SHELXTL'
_computing_structure_refinement 'SHELXL-2018/3 (Sheldrick, 2018)'
_computing_structure_solution 'SHELXT-2015 (Sheldrick, 2015)'
_diffrn_ambient_temperature 100(2)
_diffrn_detector_area_resol_mean 10.4167
_diffrn_measured_fraction_theta_full 0.997
_diffrn_measured_fraction_theta_max 0.997
_diffrn_measurement_device_type 'Bruker PHOTON100'
_diffrn_measurement_method '\f and \w scans'
_diffrn_radiation_type MoK\a
_diffrn_radiation_wavelength 0.71073
_diffrn_reflns_av_R_equivalents 0.1440
_diffrn_reflns_av_unetI/netI 0.0213
_diffrn_reflns_Laue_measured_fraction_full 0.997
_diffrn_reflns_Laue_measured_fraction_max 0.997
_diffrn_reflns_limit_h_max 32
_diffrn_reflns_limit_h_min -32
_diffrn_reflns_limit_k_max 32
_diffrn_reflns_limit_k_min -32
_diffrn_reflns_limit_l_max 16
_diffrn_reflns_limit_l_min -16
_diffrn_reflns_number 580785
_diffrn_reflns_point_group_measured_fraction_full 0.998
_diffrn_reflns_point_group_measured_fraction_max 0.998
_diffrn_reflns_theta_full 25.242
_diffrn_reflns_theta_max 27.874
_diffrn_reflns_theta_min 2.343
_diffrn_source 'I\mS micro-focus sealed tube, multilayer optics'
_exptl_absorpt_coefficient_mu 6.710
_exptl_absorpt_correction_T_max 0.0142
_exptl_absorpt_correction_T_min 0.0017
_exptl_absorpt_correction_type numerical
_exptl_absorpt_process_details 'SADABS 2016/2(Sheldrick, 2016)'
_exptl_crystal_colour yellow
_exptl_crystal_density_diffrn 1.484
_exptl_crystal_density_method 'not measured'
_exptl_crystal_description block
_exptl_crystal_F_000 2784
_exptl_crystal_recrystallization_method 'Re-crystallisation from solvent: DMF, diethyl ether'
_exptl_crystal_size_max 0.422
_exptl_crystal_size_mid 0.418
_exptl_crystal_size_min 0.416
_refine_diff_density_max 1.242
_refine_diff_density_min -3.050
_refine_diff_density_rms 0.118
_refine_ls_abs_structure_details
; 
 Flack x determined by classical fit to all intensities. 
;
_refine_ls_abs_structure_Flack 0.024(10)
_refine_ls_extinction_method none
_refine_ls_goodness_of_fit_ref 1.047
_refine_ls_hydrogen_treatment mixed
_refine_ls_matrix_type full
_refine_ls_number_parameters 184
_refine_ls_number_reflns 5199
_refine_ls_number_restraints 125
_refine_ls_restrained_S_all 1.038
_refine_ls_R_factor_all 0.0323
_refine_ls_R_factor_gt 0.0271
_refine_ls_shift/su_max 0.001
_refine_ls_shift/su_mean 0.000
_refine_ls_structure_factor_coef Fsqd
_refine_ls_weighting_details 'w=1/[\s^2^(Fo^2^)+(0.0362P)^2^+5.7170P] where P=(Fo^2^+2Fc^2^)/3'
_refine_ls_weighting_scheme calc
_refine_ls_wR_factor_gt 0.0618
_refine_ls_wR_factor_ref 0.0639
_reflns_Friedel_coverage 0.735
_reflns_Friedel_fraction_full 1.000
_reflns_Friedel_fraction_max 1.000
_reflns_number_gt 4643
_reflns_number_total 5199
_reflns_threshold_expression 'I > 2\s(I)'
_cod_data_source_file d0dt02391d2.cif
_cod_data_source_block D17078_sq
_cod_depositor_comments 'Adding full bibliography for 7705304--7705305.cif.'
_cod_original_cell_volume 6503.9(6)
_cod_database_code 7705304
_shelx_shelxl_version_number 2018/3
_shelx_space_group_comment
; 
The symmetry employed for this shelxl refinement is uniquely defined 
by the following loop, which should always be used as a source of 
symmetry information in preference to the above space-group names. 
They are only intended as comments. 
;
_shelx_estimated_absorpt_t_min 0.164
_shelx_estimated_absorpt_t_max 0.167

loop_
_space_group_symop_operation_xyz
'x, y, z'
'-y, x-y, z'
'-x+y, -x, z'
'-x, -y, z'
'y, -x+y, z'
'x-y, x, z'
'y, x, -z'
'x-y, -y, -z'
'-x, -x+y, -z'
'-y, -x, -z'
'-x+y, y, -z'
'x, x-y, -z'

loop_
_atom_site_label
_atom_site_type_symbol
_atom_site_fract_x
_atom_site_fract_y
_atom_site_fract_z
_atom_site_U_iso_or_equiv
_atom_site_adp_type
_atom_site_occupancy
_atom_site_site_symmetry_order
_atom_site_calc_flag
_atom_site_refinement_flags_posn
_atom_site_refinement_flags_adp
_atom_site_refinement_flags_occupancy
_atom_site_disorder_assembly
_atom_site_disorder_group
Pt1 Pt 0.40904(2) 0.41292(2) 0.25010(2) 0.02037(7) Uani 1 1 d . . . . .
Cl1 Cl 0.35045(7) 0.43345(8) 0.37184(11) 0.0309(3) Uani 1 1 d . . . . .
Cl2 Cl 0.40062(7) 0.47265(6) 0.11409(10) 0.0254(3) Uani 1 1 d . . . . .
N1 N 0.4625(2) 0.3917(2) 0.1536(4) 0.0233(10) Uani 1 1 d D U . . .
H1A H 0.455(3) 0.391(3) 0.082(2) 0.028 Uiso 1 1 d D U . . .
H1B H 0.4983(18) 0.4273(18) 0.152(5) 0.028 Uiso 1 1 d D U . . .
N2 N 0.4155(2) 0.3549(2) 0.3590(4) 0.0273(11) Uani 1 1 d D U . . .
H2A H 0.422(3) 0.363(3) 0.429(2) 0.033 Uiso 1 1 d D U . . .
H2B H 0.3762(15) 0.325(2) 0.364(5) 0.033 Uiso 1 1 d D U . . .
C1 C 0.4640(3) 0.3387(3) 0.3225(4) 0.0232(13) Uani 1 1 d . U . . .
C2 C 0.4593(3) 0.3334(3) 0.1973(5) 0.0251(13) Uani 1 1 d . U . . .
C3 C 0.5123(3) 0.3225(3) 0.1533(5) 0.0314(13) Uani 1 1 d . U . . .
H3 H 0.510013 0.319188 0.071424 0.038 Uiso 1 1 calc R U . . .
C4 C 0.5022(3) 0.2610(3) 0.2035(5) 0.0326(15) Uani 1 1 d . U . . .
H4 H 0.536021 0.253590 0.176625 0.039 Uiso 1 1 calc R U . . .
C5 C 0.5072(3) 0.2677(3) 0.3299(5) 0.0283(14) Uani 1 1 d . U . . .
H5 H 0.501717 0.228346 0.362616 0.034 Uiso 1 1 calc R U . . .
C6 C 0.4546(3) 0.2781(3) 0.3698(4) 0.0249(11) Uani 1 1 d . U . . .
H6 H 0.456792 0.281650 0.451730 0.030 Uiso 1 1 calc R U . . .
C7 C 0.5280(3) 0.3930(3) 0.3555(5) 0.0308(13) Uani 1 1 d . U . . .
H7A H 0.533270 0.432280 0.324815 0.037 Uiso 1 1 calc R U . . .
H7AB H 0.530595 0.396898 0.436536 0.037 Uiso 1 1 calc R U . . .
C8 C 0.5793(3) 0.3825(3) 0.3135(8) 0.046(2) Uani 1 1 d . U . . .
H8 H 0.620863 0.418034 0.334787 0.055 Uiso 1 1 calc R U . . .
C9 C 0.5747(3) 0.3748(3) 0.1872(6) 0.042(2) Uani 1 1 d . U . . .
H9A H 0.581756 0.413899 0.152815 0.051 Uiso 1 1 calc R U . . .
H9AB H 0.607521 0.366382 0.160702 0.051 Uiso 1 1 calc R U . . .
C10 C 0.5697(3) 0.3214(3) 0.3650(6) 0.0392(15) Uani 1 1 d . U . . .
H10A H 0.603279 0.313660 0.340834 0.047 Uiso 1 1 calc R U . . .
H10B H 0.571267 0.324892 0.446035 0.047 Uiso 1 1 calc R U . . .
C11 C 0.3965(3) 0.2773(3) 0.1625(5) 0.0310(13) Uani 1 1 d . U . . .
H11A H 0.362087 0.283136 0.189005 0.037 Uiso 1 1 calc R U . . .
H11B H 0.394186 0.274524 0.081383 0.037 Uiso 1 1 calc R U . . .
C12 C 0.3894(3) 0.2174(3) 0.2096(5) 0.0331(15) Uani 1 1 d . U . . .
H12 H 0.348310 0.181719 0.186788 0.040 Uiso 1 1 calc R U . . .
C13 C 0.3917(3) 0.2229(3) 0.3383(5) 0.0311(13) Uani 1 1 d . U . . .
H13A H 0.357689 0.229249 0.365058 0.037 Uiso 1 1 calc R U . . .
H13B H 0.386729 0.184258 0.371657 0.037 Uiso 1 1 calc R U . . .
C14 C 0.4406(3) 0.2067(3) 0.1693(5) 0.0395(16) Uani 1 1 d . U . . .
H14A H 0.438715 0.202640 0.088334 0.047 Uiso 1 1 calc R U . . .
H14B H 0.435608 0.167749 0.201144 0.047 Uiso 1 1 calc R U . . .

loop_
_atom_site_aniso_label
_atom_site_aniso_U_11
_atom_site_aniso_U_22
_atom_site_aniso_U_33
_atom_site_aniso_U_23
_atom_site_aniso_U_13
_atom_site_aniso_U_12
Pt1 0.02453(10) 0.02713(10) 0.01428(11) 0.00036(11) -0.00096(11) 0.01655(7)
Cl1 0.0423(8) 0.0498(9) 0.0163(6) 0.0027(6) 0.0041(6) 0.0348(7)
Cl2 0.0365(8) 0.0307(7) 0.0171(6) 0.0026(5) 0.0009(5) 0.0230(6)
N1 0.030(3) 0.031(3) 0.015(2) 0.0049(19) 0.0075(19) 0.019(2)
N2 0.035(3) 0.038(3) 0.015(2) 0.000(2) -0.001(2) 0.023(2)
C1 0.033(3) 0.029(3) 0.013(2) 0.000(2) -0.002(2) 0.020(3)
C2 0.030(3) 0.033(3) 0.020(3) 0.004(2) 0.003(2) 0.022(3)
C3 0.042(3) 0.039(3) 0.025(3) 0.006(3) 0.011(3) 0.030(3)
C4 0.049(4) 0.036(4) 0.028(3) 0.007(3) 0.013(3) 0.033(3)
C5 0.034(3) 0.028(3) 0.029(3) 0.005(3) 0.002(3) 0.021(3)
C6 0.031(3) 0.028(3) 0.017(3) 0.004(2) 0.001(2) 0.016(2)
C7 0.033(3) 0.026(3) 0.037(3) -0.002(2) -0.013(3) 0.017(3)
C8 0.017(3) 0.028(4) 0.091(6) 0.008(4) -0.004(3) 0.011(3)
C9 0.043(4) 0.049(4) 0.056(5) 0.032(4) 0.021(3) 0.039(4)
C10 0.033(3) 0.035(3) 0.056(4) 0.008(3) -0.006(3) 0.022(3)
C11 0.047(4) 0.029(3) 0.019(3) -0.002(2) -0.007(3) 0.021(3)
C12 0.042(3) 0.022(3) 0.026(3) -0.006(2) -0.019(3) 0.010(2)
C13 0.037(3) 0.028(3) 0.027(3) 0.004(3) 0.000(3) 0.016(3)
C14 0.071(5) 0.030(3) 0.028(3) -0.002(3) 0.000(3) 0.032(3)

loop_
_atom_type_symbol
_atom_type_description
_atom_type_scat_dispersion_real
_atom_type_scat_dispersion_imag
_atom_type_scat_source
C C 0.0033 0.0016 'International Tables Vol C Tables 4.2.6.8 and 6.1.1.4'
H H 0.0000 0.0000 'International Tables Vol C Tables 4.2.6.8 and 6.1.1.4'
N N 0.0061 0.0033 'International Tables Vol C Tables 4.2.6.8 and 6.1.1.4'
Cl Cl 0.1484 0.1585 'International Tables Vol C Tables 4.2.6.8 and 6.1.1.4'
Pt Pt -1.7033 8.3905 'International Tables Vol C Tables 4.2.6.8 and 6.1.1.4'

loop_
_geom_angle_atom_site_label_1
_geom_angle_atom_site_label_2
_geom_angle_atom_site_label_3
_geom_angle
_geom_angle_site_symmetry_1
_geom_angle_site_symmetry_3
_geom_angle_publ_flag
N2 Pt1 N1 84.25(19) . . ?
N2 Pt1 Cl2 174.86(14) . . ?
N1 Pt1 Cl2 91.88(13) . . ?
N2 Pt1 Cl1 91.10(14) . . ?
N1 Pt1 Cl1 175.20(13) . . ?
Cl2 Pt1 Cl1 92.83(5) . . ?
C2 N1 Pt1 108.5(3) . . ?
C2 N1 H1A 115(4) . . ?
Pt1 N1 H1A 114(4) . . ?
C2 N1 H1B 121(4) . . ?
Pt1 N1 H1B 102(4) . . ?
H1A N1 H1B 95(5) . . ?
C1 N2 Pt1 110.7(3) . . ?
C1 N2 H2A 106(4) . . ?
Pt1 N2 H2A 123(4) . . ?
C1 N2 H2B 119(4) . . ?
Pt1 N2 H2B 102(4) . . ?
H2A N2 H2B 97(5) . . ?
N2 C1 C6 113.8(5) . . ?
N2 C1 C2 106.2(5) . . ?
C6 C1 C2 109.0(5) . . ?
N2 C1 C7 107.6(5) . . ?
C6 C1 C7 110.4(5) . . ?
C2 C1 C7 109.7(6) . . ?
N1 C2 C1 107.7(5) . . ?
N1 C2 C11 108.4(5) . . ?
C1 C2 C11 110.5(6) . . ?
N1 C2 C3 113.5(5) . . ?
C1 C2 C3 108.8(6) . . ?
C11 C2 C3 107.9(5) . . ?
C9 C3 C4 109.5(5) . . ?
C9 C3 C2 110.6(5) . . ?
C4 C3 C2 107.5(5) . . ?
C9 C3 H3 109.7 . . ?
C4 C3 H3 109.7 . . ?
C2 C3 H3 109.7 . . ?
C14 C4 C3 111.5(6) . . ?
C14 C4 C5 111.3(6) . . ?
C3 C4 C5 108.8(6) . . ?
C14 C4 H4 108.4 . . ?
C3 C4 H4 108.4 . . ?
C5 C4 H4 108.4 . . ?
C10 C5 C6 110.3(5) . . ?
C10 C5 C4 111.6(6) . . ?
C6 C5 C4 107.7(5) . . ?
C10 C5 H5 109.1 . . ?
C6 C5 H5 109.1 . . ?
C4 C5 H5 109.1 . . ?
C1 C6 C13 112.2(5) . . ?
C1 C6 C5 109.0(5) . . ?
C13 C6 C5 110.1(5) . . ?
C1 C6 H6 108.5 . . ?
C13 C6 H6 108.5 . . ?
C5 C6 H6 108.5 . . ?
C8 C7 C1 110.6(5) . . ?
C8 C7 H7A 109.5 . . ?
C1 C7 H7A 109.5 . . ?
C8 C7 H7AB 109.5 . . ?
C1 C7 H7AB 109.5 . . ?
H7A C7 H7AB 108.1 . . ?
C7 C8 C10 107.6(6) . . ?
C7 C8 C9 110.0(6) . . ?
C10 C8 C9 108.4(7) . . ?
C7 C8 H8 110.3 . . ?
C10 C8 H8 110.3 . . ?
C9 C8 H8 110.3 . . ?
C3 C9 C8 111.2(6) . . ?
C3 C9 H9A 109.4 . . ?
C8 C9 H9A 109.4 . . ?
C3 C9 H9AB 109.4 . . ?
C8 C9 H9AB 109.4 . . ?
H9A C9 H9AB 108.0 . . ?
C5 C10 C8 109.7(5) . . ?
C5 C10 H10A 109.7 . . ?
C8 C10 H10A 109.7 . . ?
C5 C10 H10B 109.7 . . ?
C8 C10 H10B 109.7 . . ?
H10A C10 H10B 108.2 . . ?
C12 C11 C2 110.5(5) . . ?
C12 C11 H11A 109.5 . . ?
C2 C11 H11A 109.5 . . ?
C12 C11 H11B 109.5 . . ?
C2 C11 H11B 109.5 . . ?
H11A C11 H11B 108.1 . . ?
C14 C12 C11 110.8(6) . . ?
C14 C12 C13 110.0(5) . . ?
C11 C12 C13 108.1(5) . . ?
C14 C12 H12 109.3 . . ?
C11 C12 H12 109.3 . . ?
C13 C12 H12 109.3 . . ?
C6 C13 C12 107.8(5) . . ?
C6 C13 H13A 110.1 . . ?
C12 C13 H13A 110.1 . . ?
C6 C13 H13B 110.1 . . ?
C12 C13 H13B 110.1 . . ?
H13A C13 H13B 108.5 . . ?
C12 C14 C4 108.7(5) . . ?
C12 C14 H14A 109.9 . . ?
C4 C14 H14A 109.9 . . ?
C12 C14 H14B 109.9 . . ?
C4 C14 H14B 109.9 . . ?
H14A C14 H14B 108.3 . . ?

loop_
_geom_bond_atom_site_label_1
_geom_bond_atom_site_label_2
_geom_bond_distance
_geom_bond_site_symmetry_2
_geom_bond_publ_flag
Pt1 N2 2.022(5) . ?
Pt1 N1 2.031(4) . ?
Pt1 Cl2 2.3014(12) . ?
Pt1 Cl1 2.3057(13) . ?
N1 C2 1.507(8) . ?
N1 H1A 0.90(2) . ?
N1 H1B 0.89(3) . ?
N2 C1 1.514(8) . ?
N2 H2A 0.87(2) . ?
N2 H2B 0.89(3) . ?
C1 C6 1.517(8) . ?
C1 C2 1.530(7) . ?
C1 C7 1.537(8) . ?
C2 C11 1.543(9) . ?
C2 C3 1.566(8) . ?
C3 C9 1.498(10) . ?
C3 C4 1.546(9) . ?
C3 H3 1.0000 . ?
C4 C14 1.506(10) . ?
C4 C5 1.546(9) . ?
C4 H4 1.0000 . ?
C5 C10 1.515(9) . ?
C5 C6 1.534(8) . ?
C5 H5 1.0000 . ?
C6 C13 1.525(8) . ?
C6 H6 1.0000 . ?
C7 C8 1.513(9) . ?
C7 H7A 0.9900 . ?
C7 H7AB 0.9900 . ?
C8 C10 1.546(9) . ?
C8 C9 1.548(10) . ?
C8 H8 1.0000 . ?
C9 H9A 0.9900 . ?
C9 H9AB 0.9900 . ?
C10 H10A 0.9900 . ?
C10 H10B 0.9900 . ?
C11 C12 1.519(8) . ?
C11 H11A 0.9900 . ?
C11 H11B 0.9900 . ?
C12 C14 1.506(10) . ?
C12 C13 1.572(9) . ?
C12 H12 1.0000 . ?
C13 H13A 0.9900 . ?
C13 H13B 0.9900 . ?
C14 H14A 0.9900 . ?
C14 H14B 0.9900 . ?

loop_
_geom_hbond_atom_site_label_D
_geom_hbond_atom_site_label_H
_geom_hbond_atom_site_label_A
_geom_hbond_distance_DH
_geom_hbond_distance_HA
_geom_hbond_distance_DA
_geom_hbond_angle_DHA
_geom_hbond_site_symmetry_A
_geom_hbond_publ_flag
N1 H1A Cl2 0.90(2) 2.41(3) 3.268(5) 159(5) 7 yes
N1 H1B Cl2 0.89(3) 2.54(3) 3.418(5) 171(5) 4_665 yes
N2 H2A Cl1 0.87(2) 2.48(3) 3.318(5) 160(6) 7_556 yes
